data_7060776
loop_
_publ_author_name
'Bhunia, Suprava'
'Dutta, Basudeb'
'Pal, Kunal'
'Chandra, Angeera'
'Jana, Kuladip'
'Sinha, Chittaranjan'

_publ_section_title
;
 Ultra-trace level detection of Cu2+ in an aqueous medium by novel
 Zn(ii)-dicarboxylato--pyridyl coordination polymers and cell imaging with
 HepG2 cells
;
_journal_issue 31
_journal_name_full 'New Journal of Chemistry'
_journal_page_first 13941
_journal_page_last 13948
_journal_paper_doi 10.1039/D1NJ00917F
_journal_volume 45
_journal_year 2021
_chemical_formula_sum 'C21 H16 Cl N3 O5 Zn'
_chemical_formula_weight 491.19
_space_group_crystal_system triclinic
_space_group_IT_number 2
_space_group_name_Hall '-P 1'
_space_group_name_H-M_alt 'P -1'
_atom_sites_solution_hydrogens mixed
_audit_creation_method SHELXL-2016/6
_audit_update_record
;
2021-06-04 deposited with the CCDC.	2021-06-25 downloaded from the CCDC.
;
_cell_angle_alpha 100.543(14)
_cell_angle_beta 105.004(14)
_cell_angle_gamma 113.587(14)
_cell_formula_units_Z 2
_cell_length_a 8.697(5)
_cell_length_b 10.798(6)
_cell_length_c 13.165(7)
_cell_measurement_reflns_used 7237
_cell_measurement_temperature 273(2)
_cell_measurement_theta_max 27.24
_cell_measurement_theta_min 2.28
_cell_volume 1035.5(10)
_computing_cell_refinement 'Bruker SAINT'
_computing_data_collection 'Bruker APEX2'
_computing_data_reduction 'Bruker SAINT'
_computing_molecular_graphics 'Bruker SHELXTL'
_computing_publication_material 'Bruker SHELXTL'
_computing_structure_refinement 'SHELXL-2016/6 (Sheldrick, 2016)'
_computing_structure_solution 'SHELXT 2014/5 (Sheldrick, 2014)'
_diffrn_ambient_temperature 273(2)
_diffrn_measured_fraction_theta_full 0.968
_diffrn_measured_fraction_theta_max 0.968
_diffrn_measurement_device_type 'Bruker APEX-II CCD'
_diffrn_measurement_method '\f and \w scans'
_diffrn_radiation_type MoK\a
_diffrn_radiation_wavelength 0.71073
_diffrn_reflns_av_R_equivalents 0.0853
_diffrn_reflns_av_unetI/netI 0.0653
_diffrn_reflns_Laue_measured_fraction_full 0.968
_diffrn_reflns_Laue_measured_fraction_max 0.968
_diffrn_reflns_limit_h_max 10
_diffrn_reflns_limit_h_min -10
_diffrn_reflns_limit_k_max 12
_diffrn_reflns_limit_k_min -12
_diffrn_reflns_limit_l_max 15
_diffrn_reflns_limit_l_min -15
_diffrn_reflns_number 15865
_diffrn_reflns_point_group_measured_fraction_full 0.968
_diffrn_reflns_point_group_measured_fraction_max 0.968
_diffrn_reflns_theta_full 24.980
_diffrn_reflns_theta_max 24.980
_diffrn_reflns_theta_min 1.693
_diffrn_source Mo
_exptl_absorpt_coefficient_mu 1.354
_exptl_absorpt_correction_T_max 0.7455
_exptl_absorpt_correction_T_min 0.4181
_exptl_absorpt_correction_type multi-scan
_exptl_crystal_colour white
_exptl_crystal_density_diffrn 1.576
_exptl_crystal_description block
_exptl_crystal_F_000 500
_exptl_crystal_size_max 0.29
_exptl_crystal_size_mid 0.14
_exptl_crystal_size_min 0.07
_exptl_transmission_factor_max 0.712
_exptl_transmission_factor_min 0.674
_refine_diff_density_max 1.412
_refine_diff_density_min -1.534
_refine_diff_density_rms 0.157
_refine_ls_extinction_method none
_refine_ls_goodness_of_fit_ref 1.073
_refine_ls_hydrogen_treatment mixed
_refine_ls_matrix_type full
_refine_ls_number_parameters 286
_refine_ls_number_reflns 3529
_refine_ls_number_restraints 3
_refine_ls_restrained_S_all 1.073
_refine_ls_R_factor_all 0.0972
_refine_ls_R_factor_gt 0.0766
_refine_ls_shift/su_max 0.000
_refine_ls_shift/su_mean 0.000
_refine_ls_structure_factor_coef Fsqd
_refine_ls_weighting_details 'w=1/[\s^2^(Fo^2^)+(0.1490P)^2^+0.2443P] where P=(Fo^2^+2Fc^2^)/3'
_refine_ls_weighting_scheme calc
_refine_ls_wR_factor_gt 0.1953
_refine_ls_wR_factor_ref 0.2159
_reflns_Friedel_coverage 0.000
_reflns_number_gt 2754
_reflns_number_total 3529
_reflns_threshold_expression 'I > 2\s(I)'
_cod_data_source_file d1nj00917f2.cif
_cod_data_source_block CRS_SBNW_0m_a
_cod_depositor_comments 'Adding full bibliography for 7060776--7060777.cif.'
_cod_original_cell_volume 1035.4(10)
_cod_database_code 7060776
_shelx_shelxl_version_number 2016/6
_shelx_space_group_comment
;
The symmetry employed for this shelxl refinement is uniquely defined
by the following loop, which should always be used as a source of
symmetry information in preference to the above space-group names.
They are only intended as comments.
;

loop_
_space_group_symop_operation_xyz
'x, y, z'
'-x, -y, -z'

loop_
_atom_site_label
_atom_site_type_symbol
_atom_site_fract_x
_atom_site_fract_y
_atom_site_fract_z
_atom_site_U_iso_or_equiv
_atom_site_adp_type
_atom_site_occupancy
_atom_site_site_symmetry_order
_atom_site_calc_flag
_atom_site_refinement_flags_posn
_atom_site_refinement_flags_adp
_atom_site_refinement_flags_occupancy
_atom_site_disorder_assembly
_atom_site_disorder_group
Zn1 Zn 0.70745(8) 0.43837(6) 0.78740(5) 0.0386(3) Uani 1 1 d . . . A 2
Cl2 Cl 0.3346(2) 0.05440(19) 0.26091(12) 0.0640(5) Uani 1 1 d . . . A 2
O1 O 0.8740(6) 0.6393(4) 0.8753(3) 0.0489(10) Uani 1 1 d . . . A 2
O3 O 0.6598(6) 0.3671(4) 0.9078(3) 0.0521(10) Uani 1 1 d . . . A 2
N2 N 0.5961(6) 0.3272(5) 0.6168(4) 0.0351(10) Uani 1 1 d . . . A 2
O2 O 0.9567(7) 0.6920(5) 0.7350(4) 0.0615(13) Uani 1 1 d . . . A 2
O4 O 0.4443(6) 0.1579(5) 0.7827(4) 0.0596(12) Uani 1 1 d . . . A 2
N3 N 0.8801(7) 0.3441(5) 0.7643(4) 0.0445(12) Uani 1 1 d . . . A 2
N1 N 0.4852(6) 0.4862(5) 0.7186(4) 0.0421(11) Uani 1 1 d . . . A 2
O5 O 0.1423(8) 0.8949(6) 0.6449(4) 0.0764(15) Uani 1 1 d D . . B 2
H5A H 0.122(12) 0.826(6) 0.669(7) 0.115 Uiso 1 1 d D U . C 2
H5B H 0.233(8) 0.968(5) 0.692(6) 0.115 Uiso 1 1 d D U . D 2
C8 C 0.8320(8) 0.2615(6) 0.6591(5) 0.0405(13) Uani 1 1 d . . . A 2
C12 C 0.3602(8) 0.2392(6) 0.4403(5) 0.0453(14) Uani 1 1 d . . . A 2
H12 H 0.255398 0.235347 0.395409 0.054 Uiso 1 1 calc R U . A 2
C9 C 0.6675(7) 0.2487(6) 0.5776(5) 0.0385(12) Uani 1 1 d . . . A 2
C14 C 0.3901(7) 0.4232(6) 0.6089(4) 0.0387(12) Uani 1 1 d . . . A 2
C13 C 0.4485(7) 0.3268(6) 0.5518(4) 0.0373(12) Uani 1 1 d . . . A 2
C15 C 0.2525(8) 0.4491(6) 0.5532(5) 0.0501(15) Uani 1 1 d . . . A 2
H15 H 0.189788 0.405362 0.476956 0.060 Uiso 1 1 calc R U . A 2
C19 C 0.9456(8) 0.7264(6) 0.8277(5) 0.0408(13) Uani 1 1 d . . . A 2
C3 C 0.5544(8) 0.2325(7) 0.8787(5) 0.0432(13) Uani 1 1 d . . . A 2
C20 C 1.0075(8) 0.8797(6) 0.8855(5) 0.0445(14) Uani 1 1 d . . . A 2
H20 H 1.073568 0.946960 0.857648 0.053 Uiso 1 1 calc R U . A 2
C10 C 0.5888(8) 0.1617(6) 0.4672(5) 0.0429(14) Uani 1 1 d . . . A 2
H10 H 0.637533 0.107095 0.439226 0.052 Uiso 1 1 calc R U . A 2
C11 C 0.4329(8) 0.1594(6) 0.3997(5) 0.0448(14) Uani 1 1 d . . . A 2
C7 C 0.9303(8) 0.1956(7) 0.6319(5) 0.0520(16) Uani 1 1 d . . . A 2
H7 H 0.894610 0.138297 0.559545 0.062 Uiso 1 1 calc R U . A 2
C21 C 0.9755(8) 0.9265(6) 0.9729(5) 0.0443(14) Uani 1 1 d . . . A 2
H21 H 0.915606 0.858958 1.002710 0.053 Uiso 1 1 calc R U . A 2
C2 C 0.5731(9) 0.1691(7) 0.9699(5) 0.0530(16) Uani 1 1 d . . . A 2
H2 H 0.649310 0.230956 1.041487 0.064 Uiso 1 1 calc R U . A 2
C1 C 0.4895(9) 0.0320(7) 0.9563(5) 0.0492(14) Uani 1 1 d . . . A 2
H1 H 0.410532 -0.029077 0.885000 0.059 Uiso 1 1 calc R U . A 2
C4 C 1.0254(8) 0.3595(7) 0.8434(6) 0.0550(16) Uani 1 1 d . . . A 2
H4 H 1.057074 0.413671 0.916149 0.066 Uiso 1 1 calc R U . A 2
C6 C 1.0848(9) 0.2173(8) 0.7159(6) 0.0583(17) Uani 1 1 d . . . A 2
H6 H 1.155299 0.176681 0.699433 0.070 Uiso 1 1 calc R U . A 2
C5 C 1.1301(9) 0.2976(8) 0.8208(6) 0.0622(19) Uani 1 1 d . . . A 2
H5 H 1.230960 0.311351 0.877557 0.075 Uiso 1 1 calc R U . A 2
C18 C 0.4421(9) 0.5738(7) 0.7762(5) 0.0566(18) Uani 1 1 d . . . A 2
H18 H 0.506327 0.616154 0.852356 0.068 Uiso 1 1 calc R U . A 2
C16 C 0.2110(9) 0.5429(8) 0.6153(6) 0.0627(19) Uani 1 1 d . . . A 2
H16 H 0.120267 0.562946 0.580543 0.075 Uiso 1 1 calc R U . A 2
C17 C 0.3056(10) 0.6049(8) 0.7276(6) 0.063(2) Uani 1 1 d . . . A 2
H17 H 0.279060 0.666343 0.770465 0.076 Uiso 1 1 calc R U . A 2

loop_
_atom_site_aniso_label
_atom_site_aniso_U_11
_atom_site_aniso_U_22
_atom_site_aniso_U_33
_atom_site_aniso_U_23
_atom_site_aniso_U_13
_atom_site_aniso_U_12
Zn1 0.0442(5) 0.0355(4) 0.0193(4) -0.0009(3) -0.0022(3) 0.0159(3)
Cl2 0.0702(11) 0.0718(12) 0.0244(8) -0.0106(7) -0.0028(7) 0.0333(10)
O1 0.055(3) 0.037(2) 0.030(2) 0.0007(18) -0.0018(19) 0.015(2)
O3 0.066(3) 0.045(3) 0.030(2) 0.0081(19) 0.008(2) 0.019(2)
N2 0.033(2) 0.033(2) 0.024(2) -0.0002(18) -0.0006(19) 0.012(2)
O2 0.080(3) 0.050(3) 0.038(3) -0.003(2) 0.016(2) 0.025(3)
O4 0.063(3) 0.054(3) 0.038(3) 0.013(2) -0.004(2) 0.019(2)
N3 0.045(3) 0.052(3) 0.025(2) 0.004(2) -0.002(2) 0.025(3)
N1 0.045(3) 0.046(3) 0.023(2) -0.001(2) -0.001(2) 0.023(2)
O5 0.070(4) 0.082(4) 0.038(3) -0.005(3) 0.010(2) 0.018(3)
C8 0.041(3) 0.042(3) 0.030(3) 0.008(2) 0.002(2) 0.019(3)
C12 0.039(3) 0.046(3) 0.028(3) -0.002(2) -0.007(2) 0.017(3)
C9 0.036(3) 0.036(3) 0.030(3) 0.007(2) 0.004(2) 0.012(3)
C14 0.035(3) 0.037(3) 0.031(3) 0.004(2) 0.003(2) 0.014(3)
C13 0.041(3) 0.036(3) 0.023(3) 0.003(2) 0.001(2) 0.017(3)
C15 0.045(3) 0.052(4) 0.037(3) -0.001(3) -0.002(3) 0.025(3)
C19 0.038(3) 0.036(3) 0.028(3) -0.001(2) -0.006(2) 0.015(3)
C3 0.048(3) 0.050(4) 0.032(3) 0.015(3) 0.010(3) 0.026(3)
C20 0.045(3) 0.035(3) 0.034(3) 0.002(2) 0.004(3) 0.012(3)
C10 0.046(3) 0.045(3) 0.027(3) -0.001(2) 0.004(3) 0.023(3)
C11 0.046(3) 0.044(3) 0.023(3) 0.000(2) -0.001(2) 0.013(3)
C7 0.052(4) 0.064(4) 0.043(4) 0.013(3) 0.011(3) 0.034(3)
C21 0.044(3) 0.036(3) 0.033(3) 0.002(2) -0.001(3) 0.014(3)
C2 0.066(4) 0.049(4) 0.029(3) 0.009(3) 0.005(3) 0.023(3)
C1 0.053(4) 0.053(4) 0.035(3) 0.015(3) 0.007(3) 0.025(3)
C4 0.048(4) 0.061(4) 0.040(4) 0.008(3) 0.001(3) 0.025(3)
C6 0.053(4) 0.073(5) 0.058(4) 0.024(4) 0.015(3) 0.040(4)
C5 0.051(4) 0.083(5) 0.048(4) 0.021(4) 0.000(3) 0.039(4)
C18 0.068(4) 0.066(4) 0.027(3) -0.005(3) 0.002(3) 0.040(4)
C16 0.056(4) 0.077(5) 0.047(4) 0.004(3) -0.003(3) 0.044(4)
C17 0.071(5) 0.066(4) 0.049(4) -0.002(3) 0.008(3) 0.047(4)

loop_
_atom_type_symbol
_atom_type_description
_atom_type_scat_dispersion_real
_atom_type_scat_dispersion_imag
_atom_type_scat_source
C C 0.0033 0.0016 'International Tables Vol C Tables 4.2.6.8 and 6.1.1.4'
H H 0.0000 0.0000 'International Tables Vol C Tables 4.2.6.8 and 6.1.1.4'
Cl Cl 0.1484 0.1585 'International Tables Vol C Tables 4.2.6.8 and 6.1.1.4'
N N 0.0061 0.0033 'International Tables Vol C Tables 4.2.6.8 and 6.1.1.4'
O O 0.0106 0.0060 'International Tables Vol C Tables 4.2.6.8 and 6.1.1.4'
Zn Zn 0.2839 1.4301 'International Tables Vol C Tables 4.2.6.8 and 6.1.1.4'

loop_
_geom_angle_atom_site_label_1
_geom_angle_atom_site_label_2
_geom_angle_atom_site_label_3
_geom_angle
_geom_angle_site_symmetry_1
_geom_angle_site_symmetry_3
_geom_angle_publ_flag
O3 Zn1 O1 98.54(18) . . ?
O3 Zn1 N2 128.53(18) . . ?
O1 Zn1 N2 132.85(18) . . ?
O3 Zn1 N3 95.70(18) . . ?
O1 Zn1 N3 104.94(19) . . ?
N2 Zn1 N3 76.17(16) . . ?
O3 Zn1 N1 105.10(18) . . ?
O1 Zn1 N1 92.35(18) . . ?
N2 Zn1 N1 74.71(16) . . ?
N3 Zn1 N1 150.67(18) . . ?
C19 O1 Zn1 119.6(4) . . ?
C3 O3 Zn1 115.3(4) . . ?
C9 N2 C13 122.0(4) . . ?
C9 N2 Zn1 117.9(4) . . ?
C13 N2 Zn1 119.9(3) . . ?
C4 N3 C8 118.3(5) . . ?
C4 N3 Zn1 126.3(4) . . ?
C8 N3 Zn1 115.4(3) . . ?
C18 N1 C14 118.3(5) . . ?
C18 N1 Zn1 125.5(4) . . ?
C14 N1 Zn1 116.1(3) . . ?
H5A O5 H5B 109(5) . . ?
N3 C8 C7 121.8(5) . . ?
N3 C8 C9 114.5(5) . . ?
C7 C8 C9 123.8(5) . . ?
C11 C12 C13 118.0(5) . . ?
C11 C12 H12 121.0 . . ?
C13 C12 H12 121.0 . . ?
N2 C9 C10 120.7(5) . . ?
N2 C9 C8 115.8(5) . . ?
C10 C9 C8 123.6(5) . . ?
N1 C14 C15 122.5(5) . . ?
N1 C14 C13 114.3(5) . . ?
C15 C14 C13 123.2(5) . . ?
N2 C13 C12 120.3(5) . . ?
N2 C13 C14 114.7(4) . . ?
C12 C13 C14 125.0(5) . . ?
C14 C15 C16 118.1(6) . . ?
C14 C15 H15 120.9 . . ?
C16 C15 H15 120.9 . . ?
O2 C19 O1 125.1(5) . . ?
O2 C19 C20 119.0(6) . . ?
O1 C19 C20 115.8(5) . . ?
O4 C3 O3 124.0(5) . . ?
O4 C3 C2 121.2(6) . . ?
O3 C3 C2 114.8(5) . . ?
C21 C20 C19 124.7(6) . . ?
C21 C20 H20 117.6 . . ?
C19 C20 H20 117.6 . . ?
C9 C10 C11 117.5(5) . . ?
C9 C10 H10 121.3 . . ?
C11 C10 H10 121.3 . . ?
C12 C11 C10 121.6(5) . . ?
C12 C11 Cl2 120.0(4) . . ?
C10 C11 Cl2 118.4(4) . . ?
C8 C7 C6 118.5(6) . . ?
C8 C7 H7 120.7 . . ?
C6 C7 H7 120.7 . . ?
C20 C21 H21 116.9 . . ?
C21 C21 H21 116.9 2_777 . ?
C1 C2 C3 124.6(6) . . ?
C1 C2 H2 117.7 . . ?
C3 C2 H2 117.7 . . ?
C2 C1 C1 125.3(8) . 2_657 ?
C2 C1 H1 117.3 . . ?
C1 C1 H1 117.3 2_657 . ?
N3 C4 C5 122.5(6) . . ?
N3 C4 H4 118.8 . . ?
C5 C4 H4 118.8 . . ?
C5 C6 C7 119.4(6) . . ?
C5 C6 H6 120.3 . . ?
C7 C6 H6 120.3 . . ?
C6 C5 C4 119.5(6) . . ?
C6 C5 H5 120.3 . . ?
C4 C5 H5 120.3 . . ?
N1 C18 C17 123.1(6) . . ?
N1 C18 H18 118.4 . . ?
C17 C18 H18 118.4 . . ?
C17 C16 C15 119.4(6) . . ?
C17 C16 H16 120.3 . . ?
C15 C16 H16 120.3 . . ?
C16 C17 C18 118.6(6) . . ?
C16 C17 H17 120.7 . . ?
C18 C17 H17 120.7 . . ?

loop_
_geom_bond_atom_site_label_1
_geom_bond_atom_site_label_2
_geom_bond_distance
_geom_bond_site_symmetry_2
_geom_bond_publ_flag
Zn1 O3 1.951(4) . ?
Zn1 O1 1.960(4) . ?
Zn1 N2 2.093(4) . ?
Zn1 N3 2.175(4) . ?
Zn1 N1 2.211(4) . ?
Cl2 C11 1.735(6) . ?
O1 C19 1.270(7) . ?
O3 C3 1.283(7) . ?
N2 C9 1.341(7) . ?
N2 C13 1.344(7) . ?
O2 C19 1.250(7) . ?
O4 C3 1.244(7) . ?
N3 C4 1.340(8) . ?
N3 C8 1.356(7) . ?
N1 C18 1.333(7) . ?
N1 C14 1.344(7) . ?
O5 H5A 0.84(2) . ?
O5 H5B 0.83(2) . ?
C8 C7 1.384(8) . ?
C8 C9 1.487(8) . ?
C12 C11 1.368(8) . ?
C12 C13 1.402(7) . ?
C12 H12 0.9300 . ?
C9 C10 1.390(7) . ?
C14 C15 1.391(8) . ?
C14 C13 1.496(7) . ?
C15 C16 1.402(8) . ?
C15 H15 0.9300 . ?
C19 C20 1.491(7) . ?
C3 C2 1.493(8) . ?
C20 C21 1.312(8) . ?
C20 H20 0.9300 . ?
C10 C11 1.403(8) . ?
C10 H10 0.9300 . ?
C7 C6 1.403(9) . ?
C7 H7 0.9300 . ?
C21 C21 1.447(10) 2_777 ?
C21 H21 0.9300 . ?
C2 C1 1.313(9) . ?
C2 H2 0.9300 . ?
C1 C1 1.456(12) 2_657 ?
C1 H1 0.9300 . ?
C4 C5 1.385(9) . ?
C4 H4 0.9300 . ?
C6 C5 1.350(9) . ?
C6 H6 0.9300 . ?
C5 H5 0.9300 . ?
C18 C17 1.391(9) . ?
C18 H18 0.9300 . ?
C16 C17 1.371(9) . ?
C16 H16 0.9300 . ?
C17 H17 0.9300 . ?

loop_
_geom_torsion_atom_site_label_1
_geom_torsion_atom_site_label_2
_geom_torsion_atom_site_label_3
_geom_torsion_atom_site_label_4
_geom_torsion
_geom_torsion_site_symmetry_1
_geom_torsion_site_symmetry_2
_geom_torsion_site_symmetry_3
_geom_torsion_site_symmetry_4
_geom_torsion_publ_flag
C4 N3 C8 C7 -1.0(9) . . . . ?
Zn1 N3 C8 C7 179.4(5) . . . . ?
C4 N3 C8 C9 179.0(5) . . . . ?
Zn1 N3 C8 C9 -0.5(7) . . . . ?
C13 N2 C9 C10 -0.8(9) . . . . ?
Zn1 N2 C9 C10 173.8(4) . . . . ?
C13 N2 C9 C8 179.4(5) . . . . ?
Zn1 N2 C9 C8 -6.1(7) . . . . ?
N3 C8 C9 N2 4.2(8) . . . . ?
C7 C8 C9 N2 -175.7(6) . . . . ?
N3 C8 C9 C10 -175.6(5) . . . . ?
C7 C8 C9 C10 4.4(10) . . . . ?
C18 N1 C14 C15 1.9(9) . . . . ?
Zn1 N1 C14 C15 -176.6(5) . . . . ?
C18 N1 C14 C13 -179.9(6) . . . . ?
Zn1 N1 C14 C13 1.6(7) . . . . ?
C9 N2 C13 C12 2.2(9) . . . . ?
Zn1 N2 C13 C12 -172.3(4) . . . . ?
C9 N2 C13 C14 -178.7(5) . . . . ?
Zn1 N2 C13 C14 6.8(7) . . . . ?
C11 C12 C13 N2 -2.4(9) . . . . ?
C11 C12 C13 C14 178.6(6) . . . . ?
N1 C14 C13 N2 -5.3(8) . . . . ?
C15 C14 C13 N2 172.9(5) . . . . ?
N1 C14 C13 C12 173.8(6) . . . . ?
C15 C14 C13 C12 -8.0(10) . . . . ?
N1 C14 C15 C16 -1.1(10) . . . . ?
C13 C14 C15 C16 -179.2(6) . . . . ?
Zn1 O1 C19 O2 -18.9(8) . . . . ?
Zn1 O1 C19 C20 156.5(4) . . . . ?
Zn1 O3 C3 O4 -22.3(7) . . . . ?
Zn1 O3 C3 C2 157.5(4) . . . . ?
O2 C19 C20 C21 167.9(6) . . . . ?
O1 C19 C20 C21 -7.7(9) . . . . ?
N2 C9 C10 C11 -0.2(9) . . . . ?
C8 C9 C10 C11 179.6(6) . . . . ?
C13 C12 C11 C10 1.4(10) . . . . ?
C13 C12 C11 Cl2 -177.4(5) . . . . ?
C9 C10 C11 C12 -0.2(10) . . . . ?
C9 C10 C11 Cl2 178.7(5) . . . . ?
N3 C8 C7 C6 -0.8(10) . . . . ?
C9 C8 C7 C6 179.1(6) . . . . ?
C19 C20 C21 C21 -176.2(7) . . . 2_777 ?
O4 C3 C2 C1 5.7(10) . . . . ?
O3 C3 C2 C1 -174.0(6) . . . . ?
C3 C2 C1 C1 178.0(7) . . . 2_657 ?
C8 N3 C4 C5 1.9(10) . . . . ?
Zn1 N3 C4 C5 -178.7(5) . . . . ?
C8 C7 C6 C5 2.0(11) . . . . ?
C7 C6 C5 C4 -1.2(11) . . . . ?
N3 C4 C5 C6 -0.7(12) . . . . ?
C14 N1 C18 C17 -1.2(11) . . . . ?
Zn1 N1 C18 C17 177.1(5) . . . . ?
C14 C15 C16 C17 -0.3(11) . . . . ?
C15 C16 C17 C18 0.9(12) . . . . ?
N1 C18 C17 C16 -0.2(12) . . . . ?
